data_1558404
loop_
_publ_author_name
'Falaise, Cl\'ement'
'Ivanov, Anton A.'
'Molard, Yann'
'Amela Cortes, Maria'
'Shestopalov, Michael A.'
'Haouas, Mohamed'
'Cadot, Emmanuel'
'Cordier, St\'ephane'

_publ_section_title
;
 From supramolecular to solid state chemistry: crystal engineering of
 luminescent materials by trapping molecular clusters in an
 aluminium-based host matrix
;
_journal_issue 9
_journal_name_full 'Materials Horizons'
_journal_page_first 2399
_journal_page_last 2406
_journal_paper_doi 10.1039/D0MH00637H
_journal_volume 7
_journal_year 2020
_chemical_formula_moiety '0.5(Cl12 I16 Mo12), 3(C48 H56 O40), 17(O)'
_chemical_formula_sum 'C144 H168 Cl6 I8 Mo6 O138'
_chemical_formula_weight 5910.31
_space_group_crystal_system tetragonal
_space_group_IT_number 97
_space_group_name_Hall 'I 4 2'
_space_group_name_H-M_alt 'I 4 2 2'
_atom_sites_solution_hydrogens geom
_atom_sites_solution_primary dual
_audit_creation_date 2020-03-01
_audit_creation_method
;
Olex2 1.2
(compiled 2018.05.29 svn.r3508 for OlexSys, GUI svn.r5506)
;
_audit_update_record
;
2020-03-02 deposited with the CCDC.	2020-06-22 downloaded from the CCDC.
;
_cell_angle_alpha 90
_cell_angle_beta 90
_cell_angle_gamma 90
_cell_formula_units_Z 4
_cell_length_a 23.7708(16)
_cell_length_b 23.7708(16)
_cell_length_c 57.456(4)
_cell_measurement_reflns_used 9875
_cell_measurement_temperature 200
_cell_measurement_theta_max 28.1
_cell_measurement_theta_min 2.33
_cell_volume 32466(4)
_computing_molecular_graphics 'Olex2 (Dolomanov et al., 2009)'
_computing_publication_material 'Olex2 (Dolomanov et al., 2009)'
_computing_structure_refinement 'ShelXL (Sheldrick, 2015)'
_computing_structure_solution 'ShelXT (Sheldrick, 2015)'
_diffrn_ambient_temperature 200.0
_diffrn_measured_fraction_theta_full 1.000
_diffrn_measured_fraction_theta_max 0.992
_diffrn_measurement_device_type 'bruker D8 Advance'
_diffrn_radiation_type MoK\a
_diffrn_radiation_wavelength 0.71073
_diffrn_reflns_av_R_equivalents 0.1173
_diffrn_reflns_av_unetI/netI 0.0384
_diffrn_reflns_Laue_measured_fraction_full 1.000
_diffrn_reflns_Laue_measured_fraction_max 0.992
_diffrn_reflns_limit_h_max 29
_diffrn_reflns_limit_h_min -29
_diffrn_reflns_limit_k_max 29
_diffrn_reflns_limit_k_min -29
_diffrn_reflns_limit_l_max 72
_diffrn_reflns_limit_l_min -71
_diffrn_reflns_number 477901
_diffrn_reflns_point_group_measured_fraction_full 1.000
_diffrn_reflns_point_group_measured_fraction_max 0.991
_diffrn_reflns_theta_full 25.242
_diffrn_reflns_theta_max 26.508
_diffrn_reflns_theta_min 0.709
_exptl_absorpt_coefficient_mu 1.111
_exptl_crystal_colour orange
_exptl_crystal_colour_primary orange
_exptl_crystal_density_diffrn 1.209
_exptl_crystal_description plate
_exptl_crystal_F_000 11656
_exptl_crystal_size_max 0.25
_exptl_crystal_size_mid 0.22
_exptl_crystal_size_min 0.15
_refine_diff_density_max 1.814
_refine_diff_density_min -1.759
_refine_diff_density_rms 0.278
_refine_ls_abs_structure_details
;
 Refined as an inversion twin.
;
_refine_ls_abs_structure_Flack 0.26(5)
_refine_ls_extinction_method none
_refine_ls_goodness_of_fit_ref 1.065
_refine_ls_hydrogen_treatment constr
_refine_ls_matrix_type full
_refine_ls_number_parameters 314
_refine_ls_number_reflns 16718
_refine_ls_number_restraints 25
_refine_ls_restrained_S_all 1.064
_refine_ls_R_factor_all 0.1493
_refine_ls_R_factor_gt 0.1108
_refine_ls_shift/su_max 0.001
_refine_ls_shift/su_mean 0.000
_refine_ls_structure_factor_coef Fsqd
_refine_ls_weighting_details 'w=1/[\s^2^(Fo^2^)+(0.1865P)^2^+705.9324P] where P=(Fo^2^+2Fc^2^)/3'
_refine_ls_weighting_scheme calc
_refine_ls_wR_factor_gt 0.2881
_refine_ls_wR_factor_ref 0.3443
_reflns_Friedel_coverage 0.823
_reflns_Friedel_fraction_full 1.000
_reflns_Friedel_fraction_max 0.989
_reflns_number_gt 12659
_reflns_number_total 16718
_reflns_threshold_expression 'I > 2\s(I)'
_cod_data_source_file d0mh00637h2.cif
_cod_data_source_block iaa364_0m
_cod_depositor_comments
;Adding full bibliography for 1558402--1558407.cif.

 Adding full bibliography for 1558402--1558407.cif.
;
_cod_original_cell_volume 32465(5)
_cod_database_code 1558404
_shelx_shelxl_version_number 2018/3
_shelx_space_group_comment
;
The symmetry employed for this shelxl refinement is uniquely defined
by the following loop, which should always be used as a source of
symmetry information in preference to the above space-group names.
They are only intended as comments.
;
_shelx_estimated_absorpt_t_max 0.851
_shelx_estimated_absorpt_t_min 0.769
_olex2_refinement_description
;
1. Twinned data refinement
 Scales: 0.74(5)
 0.26(5)
2. Fixed Uiso
 At 1.2 times of:
  All C(H) groups, All C(H,H) groups
3. Restrained distances
 Mo1-Cl3
 2.45 with sigma of 0.02
4. Uiso/Uaniso restraints and constraints
Uanis(C20) \\sim Ueq, Uanis(O18) \\sim Ueq, Uanis(C13) \\sim Ueq, Uanis(O11)
\\sim Ueq: with sigma of 0.02 and sigma for terminal atoms of 0.05
Uanis(Cl3) = Uanis(Cl1) = Uanis(Cl2)
Uanis(C25) = Uanis(O27) = Uanis(C36) = Uanis(O28) = Uanis(C29) = Uanis(C28) =
Uanis(C27) = Uanis(C26) = Uanis(O26) = Uanis(O29) = Uanis(O25) = Uanis(O23) =
Uanis(C30) = Uanis(C31) = Uanis(O24) = Uanis(C32) = Uanis(O21) = Uanis(C33) =
Uanis(C34) = Uanis(C35) = Uanis(O20) = Uanis(O22)
Uanis(O10) = Uanis(C15) = Uanis(C16) = Uanis(O12) = Uanis(O13) = Uanis(C17) =
Uanis(C18) = Uanis(O14) = Uanis(C14) = Uanis(C13) = Uanis(O11) = Uanis(C21) =
Uanis(O15) = Uanis(C22) = Uanis(O16) = Uanis(C23) = Uanis(O19) = Uanis(C24) =
Uanis(O18) = Uanis(C20) = Uanis(C19) = Uanis(O17)
Uanis(O1) = Uanis(C1) = Uanis(C2) = Uanis(O2) = Uanis(C3) = Uanis(O3) =
Uanis(C4) = Uanis(O4) = Uanis(O5) = Uanis(C6) = Uanis(C7) = Uanis(C8) =
Uanis(C9) = Uanis(O6) = Uanis(O7) = Uanis(C10) = Uanis(O8) = Uanis(C11) =
Uanis(C12) = Uanis(O9) = Uanis(O30) = Uanis(C5)
5. Others
 Fixed Sof: I3(0.5) I4(0.5) I2(0.5) I1(0.5) Mo2(0.5) Mo3(0.5) Mo1(0.5)
 Cl1(0.5) O1W(0.25) Cl2(0.5) Cl3(0.5)
6.a Ternary CH refined with riding coordinates:
 C30(H30), C11(H11), C34(H34), C22(H22), C7(H7), C33(H33), C10(H10), C32(H32),
 C17(H17), C21(H21), C8(H8), C14(H14), C2(H2), C1(H1), C26(H26), C6(H6),
 C18(H18), C31(H31), C24(H24), C3(H3), C23(H23), C15(H15), C4(H4), C27(H27),
 C20(H20), C25(H25), C28(H28), C5(H5), C16(H16), C29(H29)
6.b Secondary CH2 refined with riding coordinates:
 C13(H13A,H13B), C35(H35A,H35B), C12(H12A,H12B), C19(H19B,H19A), C9(H9A,H9B),
 C36(H36A,H36B)
;
_olex2_submission_special_instructions 'No special instructions were received'

loop_
_space_group_symop_operation_xyz
'x, y, z'
'-x, -y, z'
'-y, x, z'
'y, -x, z'
'-x, y, -z'
'x, -y, -z'
'y, x, -z'
'-y, -x, -z'
'x+1/2, y+1/2, z+1/2'
'-x+1/2, -y+1/2, z+1/2'
'-y+1/2, x+1/2, z+1/2'
'y+1/2, -x+1/2, z+1/2'
'-x+1/2, y+1/2, -z+1/2'
'x+1/2, -y+1/2, -z+1/2'
'y+1/2, x+1/2, -z+1/2'
'-y+1/2, -x+1/2, -z+1/2'

loop_
_atom_site_label
_atom_site_type_symbol
_atom_site_fract_x
_atom_site_fract_y
_atom_site_fract_z
_atom_site_U_iso_or_equiv
_atom_site_adp_type
_atom_site_occupancy
_atom_site_site_symmetry_order
_atom_site_calc_flag
_atom_site_refinement_flags_posn
_atom_site_refinement_flags_adp
_atom_site_refinement_flags_occupancy
_atom_site_disorder_assembly
_atom_site_disorder_group
I3 I 0.36711(9) 0.55447(9) 0.86651(4) 0.0472(5) Uani 0.5 1 d . . . . .
I4 I 0.48144(8) 0.58127(9) 0.81826(3) 0.0377(5) Uani 0.5 1 d . . . . .
I2 I 0.39256(9) 0.59545(9) 0.86627(4) 0.0456(5) Uani 0.5 1 d . . . . .
I1 I 0.48098(9) 0.58113(9) 0.91484(3) 0.0399(5) Uani 0.5 1 d . . . . .
Mo2 Mo 0.48234(8) 0.57904(8) 0.86648(4) 0.0224(4) Uani 0.5 1 d . . . . .
Mo3 Mo 0.48740(10) 0.55452(10) 0.88995(4) 0.0286(5) Uani 0.5 1 d . . . . .
Mo1 Mo 0.48739(10) 0.55435(10) 0.84313(4) 0.0286(5) Uani 0.5 1 d D . . . .
O7 O 0.2793(6) 0.6122(6) 0.9263(2) 0.0591(9) Uani 1 1 d . . . . .
O22 O 0.4118(6) 0.2361(7) 0.6816(3) 0.0741(11) Uani 1 1 d . . . . .
O16 O 0.2760(7) 0.3107(7) 0.8441(2) 0.0663(10) Uani 1 1 d . . . . .
O15 O 0.3521(7) 0.3030(7) 0.8076(2) 0.0663(10) Uani 1 1 d . . . . .
O8 O 0.2906(6) 0.6880(6) 0.9517(2) 0.0591(9) Uani 1 1 d . . . . .
O21 O 0.3277(6) 0.2593(7) 0.6193(3) 0.0741(11) Uani 1 1 d . . . . .
O5 O 0.2116(6) 0.5689(6) 0.8885(2) 0.0591(9) Uani 1 1 d . . . . .
O23 O 0.4819(6) 0.2525(7) 0.6551(3) 0.0741(11) Uani 1 1 d . . . . .
O14 O 0.3925(7) 0.2432(7) 0.7820(2) 0.0663(10) Uani 1 1 d . . . . .
O4 O 0.1919(6) 0.4544(6) 0.8916(2) 0.0591(9) Uani 1 1 d . . . . .
O3 O 0.2639(6) 0.4246(6) 0.9260(2) 0.0591(9) Uani 1 1 d . . . . .
O10 O 0.5332(7) 0.2560(7) 0.8078(2) 0.0663(10) Uani 1 1 d . . . . .
O30 O 0.2182(6) 0.4843(6) 0.9519(2) 0.0591(9) Uani 1 1 d . . . . .
O19 O 0.1985(7) 0.4042(7) 0.8421(2) 0.0663(10) Uani 1 1 d . . . . .
O13 O 0.3568(7) 0.2214(7) 0.8428(2) 0.0663(10) Uani 1 1 d . . . . .
O29 O 0.6633(6) 0.3133(7) 0.6560(3) 0.0741(11) Uani 1 1 d . . . . .
O20 O 0.3187(6) 0.2651(7) 0.7102(3) 0.0741(11) Uani 1 1 d . . . . .
O1 O 0.3232(6) 0.2519(6) 0.8901(2) 0.0591(9) Uani 1 1 d . . . . .
O9 O 0.3530(6) 0.7591(6) 0.9798(2) 0.0591(9) Uani 1 1 d . . . . .
O26 O 0.6634(6) 0.2344(7) 0.6183(3) 0.0741(11) Uani 1 1 d . . . . .
C30 C 0.4403(9) 0.2158(10) 0.6628(5) 0.0741(11) Uani 1 1 d . . . . .
H30 H 0.456623 0.177934 0.666255 0.089 Uiso 1 1 calc R . . . .
O2 O 0.2456(6) 0.3485(6) 0.8886(2) 0.0591(9) Uani 1 1 d . . . . .
O27 O 0.6251(6) 0.2497(7) 0.6816(3) 0.0741(11) Uani 1 1 d . . . . .
C11 C 0.3488(9) 0.6897(9) 0.9491(3) 0.0591(9) Uani 1 1 d . . . . .
H11 H 0.362489 0.652406 0.943388 0.071 Uiso 1 1 calc R . . . .
C34 C 0.3821(10) 0.2850(10) 0.6798(5) 0.0741(11) Uani 1 1 d . . . . .
H34 H 0.411740 0.313110 0.675783 0.089 Uiso 1 1 calc R . . . .
C22 C 0.2808(10) 0.3569(10) 0.8247(4) 0.0663(10) Uani 1 1 d . . . . .
H22 H 0.307431 0.387947 0.828737 0.080 Uiso 1 1 calc R . . . .
O24 O 0.4313(6) 0.1932(7) 0.6221(3) 0.0741(11) Uani 1 1 d . . . . .
Cl1 Cl 0.3239(5) 0.4588(6) 0.8664(2) 0.0816(19) Uani 0.5 1 d . . . . .
C7 C 0.2410(10) 0.5679(9) 0.9294(3) 0.0591(9) Uani 1 1 d . . . . .
H7 H 0.202939 0.584621 0.932184 0.071 Uiso 1 1 calc R . . . .
O18 O 0.2406(7) 0.3919(7) 0.7806(2) 0.0663(10) Uani 1 1 d . U . . .
C33 C 0.3447(10) 0.2877(10) 0.6601(5) 0.0741(11) Uani 1 1 d . . . . .
H33 H 0.315083 0.259429 0.664043 0.089 Uiso 1 1 calc R . . . .
C10 C 0.2621(10) 0.6666(9) 0.9312(3) 0.0591(9) Uani 1 1 d . . . . .
H10 H 0.220528 0.667168 0.933814 0.071 Uiso 1 1 calc R . . . .
C32 C 0.3668(9) 0.2667(10) 0.6364(5) 0.0741(11) Uani 1 1 d . . . . .
H32 H 0.395267 0.294353 0.630647 0.089 Uiso 1 1 calc R . . . .
C13 C 0.4793(10) 0.2633(10) 0.7605(3) 0.0663(10) Uani 1 1 d . U . . .
H13A H 0.456372 0.287014 0.750027 0.080 Uiso 1 1 calc R . . . .
H13B H 0.517856 0.279073 0.760818 0.080 Uiso 1 1 calc R . . . .
C17 C 0.3887(10) 0.2150(11) 0.8226(4) 0.0663(10) Uani 1 1 d . . . . .
H17 H 0.391830 0.173784 0.819322 0.080 Uiso 1 1 calc R . . . .
C21 C 0.2958(10) 0.3280(10) 0.8043(3) 0.0663(10) Uani 1 1 d . . . . .
H21 H 0.267715 0.297576 0.801126 0.080 Uiso 1 1 calc R . . . .
O3W O 0.3814(8) 0.1740(8) 0.7317(3) 0.090(5) Uiso 1 1 d . . . . .
C8 C 0.2548(10) 0.5312(9) 0.9495(3) 0.0591(9) Uani 1 1 d . . . . .
H8 H 0.291124 0.513446 0.944714 0.071 Uiso 1 1 calc R . . . .
C14 C 0.4555(10) 0.2663(10) 0.7842(4) 0.0663(10) Uani 1 1 d . . . . .
H14 H 0.454704 0.306319 0.789457 0.080 Uiso 1 1 calc R . . . .
O12 O 0.4764(7) 0.2012(7) 0.8432(2) 0.0663(10) Uani 1 1 d . . . . .
C2 C 0.2872(10) 0.3395(9) 0.9072(3) 0.0591(9) Uani 1 1 d . . . . .
H2 H 0.323115 0.359264 0.903357 0.071 Uiso 1 1 calc R . . . .
C1 C 0.2984(10) 0.2761(9) 0.9110(3) 0.0591(9) Uani 1 1 d . . . . .
H1 H 0.261081 0.257568 0.913410 0.071 Uiso 1 1 calc R . . . .
C26 C 0.6324(9) 0.2276(10) 0.6405(5) 0.0741(11) Uani 1 1 d . . . . .
H26 H 0.635181 0.186668 0.644377 0.089 Uiso 1 1 calc R . . . .
O17 O 0.2774(6) 0.3068(7) 0.7519(2) 0.0663(10) Uani 1 1 d . . . . .
O11 O 0.4814(6) 0.2110(7) 0.7519(2) 0.0663(10) Uani 1 1 d . U . . .
C6 C 0.2382(10) 0.5348(9) 0.9091(3) 0.0591(9) Uani 1 1 d . . . . .
H6 H 0.276845 0.522051 0.904690 0.071 Uiso 1 1 calc R . . . .
C18 C 0.3624(10) 0.2440(10) 0.8006(4) 0.0663(10) Uani 1 1 d . . . . .
H18 H 0.325382 0.225861 0.797215 0.080 Uiso 1 1 calc R . . . .
C31 C 0.3967(9) 0.2119(10) 0.6413(5) 0.0741(11) Uani 1 1 d . . . . .
H31 H 0.368110 0.182234 0.644838 0.089 Uiso 1 1 calc R . . . .
C24 C 0.2253(10) 0.4181(10) 0.8020(4) 0.0663(10) Uani 1 1 d . . . . .
H24 H 0.186071 0.431790 0.799423 0.080 Uiso 1 1 calc R . . . .
C35 C 0.3640(10) 0.3031(10) 0.7016(5) 0.0741(11) Uani 1 1 d . . . . .
H35A H 0.349480 0.342077 0.700477 0.089 Uiso 1 1 calc R . . . .
H35B H 0.395898 0.302941 0.712668 0.089 Uiso 1 1 calc R . . . .
O2W O 0.0771(12) 0.4133(12) 0.8885(5) 0.133(9) Uiso 1 1 d . . . . .
O25 O 0.5482(6) 0.2029(7) 0.6186(3) 0.0741(11) Uani 1 1 d . . . . .
C3 C 0.2631(10) 0.3622(9) 0.9303(3) 0.0591(9) Uani 1 1 d . . . . .
H3 H 0.225108 0.346966 0.934280 0.071 Uiso 1 1 calc R . . . .
C12 C 0.3764(10) 0.7031(9) 0.9726(3) 0.0591(9) Uani 1 1 d . . . . .
H12A H 0.367088 0.673817 0.984248 0.071 Uiso 1 1 calc R . . . .
H12B H 0.417850 0.705064 0.970960 0.071 Uiso 1 1 calc R . . . .
C23 C 0.2202(10) 0.3766(10) 0.8221(4) 0.0663(10) Uani 1 1 d . . . . .
H23 H 0.195365 0.344409 0.817575 0.080 Uiso 1 1 calc R . . . .
C19 C 0.3214(10) 0.3466(10) 0.7605(3) 0.0663(10) Uani 1 1 d . . . . .
H19B H 0.327304 0.377636 0.749316 0.080 Uiso 1 1 calc R . . . .
H19A H 0.357586 0.326841 0.763015 0.080 Uiso 1 1 calc R . . . .
C15 C 0.4813(10) 0.2304(10) 0.8027(3) 0.0663(10) Uani 1 1 d . . . . .
H15 H 0.485259 0.190140 0.797966 0.080 Uiso 1 1 calc R . . . .
C4 C 0.2141(10) 0.4536(9) 0.9310(3) 0.0591(9) Uani 1 1 d . . . . .
H4 H 0.185210 0.423835 0.934016 0.071 Uiso 1 1 calc R . . . .
C27 C 0.5721(9) 0.2384(10) 0.6374(5) 0.0741(11) Uani 1 1 d . . . . .
H27 H 0.568608 0.278282 0.632084 0.089 Uiso 1 1 calc R . . . .
C9 C 0.2686(9) 0.5559(9) 0.9733(3) 0.0591(9) Uani 1 1 d . . . . .
H9A H 0.279835 0.525988 0.984315 0.071 Uiso 1 1 calc R . . . .
H9B H 0.299478 0.583714 0.972072 0.071 Uiso 1 1 calc R . . . .
O5W O 0.3968(15) 0.0929(15) 0.6088(6) 0.165(11) Uiso 1 1 d . . . . .
C20 C 0.2975(10) 0.3692(10) 0.7839(4) 0.0663(10) Uani 1 1 d . U . . .
H20 H 0.321955 0.401319 0.788763 0.080 Uiso 1 1 calc R . . . .
O28 O 0.5289(6) 0.2214(7) 0.7091(3) 0.0741(11) Uani 1 1 d . . . . .
C25 C 0.6603(10) 0.2581(10) 0.6611(5) 0.0741(11) Uani 1 1 d . . . . .
H25 H 0.698802 0.242673 0.663920 0.089 Uiso 1 1 calc R . . . .
C28 C 0.5397(9) 0.2344(10) 0.6610(5) 0.0741(11) Uani 1 1 d . . . . .
H28 H 0.539173 0.194434 0.666415 0.089 Uiso 1 1 calc R . . . .
C5 C 0.1966(10) 0.4812(9) 0.9106(3) 0.0591(9) Uani 1 1 d . . . . .
H5 H 0.158383 0.496678 0.914069 0.071 Uiso 1 1 calc R . . . .
C16 C 0.4479(10) 0.2380(10) 0.8262(4) 0.0663(10) Uani 1 1 d . . . . .
H16 H 0.447381 0.278078 0.831458 0.080 Uiso 1 1 calc R . . . .
O4W O 0.4393(14) 0.0898(14) 0.7060(6) 0.156(11) Uiso 1 1 d . . . . .
O1W O 0.150(2) 0.500000 1.000000 0.092(14) Uiso 0.5 2 d S T P . .
C29 C 0.5695(9) 0.2721(11) 0.6798(5) 0.0741(11) Uani 1 1 d . . . . .
H29 H 0.571289 0.311779 0.674075 0.089 Uiso 1 1 calc R . . . .
C36 C 0.5447(10) 0.2708(10) 0.7006(5) 0.0741(11) Uani 1 1 d . . . . .
H36A H 0.570866 0.288042 0.711949 0.089 Uiso 1 1 calc R . . . .
H36B H 0.510988 0.295130 0.699863 0.089 Uiso 1 1 calc R . . . .
O6 O 0.2159(6) 0.5831(6) 0.9808(2) 0.0591(9) Uani 1 1 d . . . . .
Cl2 Cl 0.4732(6) 0.6198(7) 0.9192(2) 0.0816(19) Uani 0.5 1 d . . . . .
Cl3 Cl 0.4718(6) 0.6224(6) 0.8127(2) 0.0816(19) Uani 0.5 1 d D . . . .

loop_
_atom_site_aniso_label
_atom_site_aniso_U_11
_atom_site_aniso_U_22
_atom_site_aniso_U_33
_atom_site_aniso_U_23
_atom_site_aniso_U_13
_atom_site_aniso_U_12
I3 0.0394(10) 0.0475(12) 0.0547(12) 0.0009(11) 0.0009(10) 0.0077(9)
I4 0.0415(11) 0.0410(11) 0.0306(9) 0.0065(8) 0.0006(8) -0.0012(9)
I2 0.0446(11) 0.0465(11) 0.0456(10) -0.0041(10) -0.0007(10) -0.0007(9)
I1 0.0550(13) 0.0307(10) 0.0339(10) -0.0053(8) -0.0032(8) 0.0109(9)
Mo2 0.0240(10) 0.0163(9) 0.0267(9) 0.0010(9) -0.0024(9) 0.0049(7)
Mo3 0.0270(12) 0.0295(12) 0.0292(11) -0.0048(9) -0.0019(9) -0.0042(10)
Mo1 0.0279(12) 0.0291(11) 0.0287(11) 0.0032(9) -0.0031(9) -0.0031(10)
O7 0.073(2) 0.056(2) 0.0493(17) -0.0027(15) -0.0037(16) 0.0071(17)
O22 0.052(2) 0.066(2) 0.104(3) -0.008(2) 0.006(2) -0.0111(18)
O16 0.072(2) 0.074(2) 0.0527(18) -0.0036(17) -0.0043(17) 0.0050(19)
O15 0.072(2) 0.074(2) 0.0527(18) -0.0036(17) -0.0043(17) 0.0050(19)
O8 0.073(2) 0.056(2) 0.0493(17) -0.0027(15) -0.0037(16) 0.0071(17)
O21 0.052(2) 0.066(2) 0.104(3) -0.008(2) 0.006(2) -0.0111(18)
O5 0.073(2) 0.056(2) 0.0493(17) -0.0027(15) -0.0037(16) 0.0071(17)
O23 0.052(2) 0.066(2) 0.104(3) -0.008(2) 0.006(2) -0.0111(18)
O14 0.072(2) 0.074(2) 0.0527(18) -0.0036(17) -0.0043(17) 0.0050(19)
O4 0.073(2) 0.056(2) 0.0493(17) -0.0027(15) -0.0037(16) 0.0071(17)
O3 0.073(2) 0.056(2) 0.0493(17) -0.0027(15) -0.0037(16) 0.0071(17)
O10 0.072(2) 0.074(2) 0.0527(18) -0.0036(17) -0.0043(17) 0.0050(19)
O30 0.073(2) 0.056(2) 0.0493(17) -0.0027(15) -0.0037(16) 0.0071(17)
O19 0.072(2) 0.074(2) 0.0527(18) -0.0036(17) -0.0043(17) 0.0050(19)
O13 0.072(2) 0.074(2) 0.0527(18) -0.0036(17) -0.0043(17) 0.0050(19)
O29 0.052(2) 0.066(2) 0.104(3) -0.008(2) 0.006(2) -0.0111(18)
O20 0.052(2) 0.066(2) 0.104(3) -0.008(2) 0.006(2) -0.0111(18)
O1 0.073(2) 0.056(2) 0.0493(17) -0.0027(15) -0.0037(16) 0.0071(17)
O9 0.073(2) 0.056(2) 0.0493(17) -0.0027(15) -0.0037(16) 0.0071(17)
O26 0.052(2) 0.066(2) 0.104(3) -0.008(2) 0.006(2) -0.0111(18)
C30 0.052(2) 0.066(2) 0.104(3) -0.008(2) 0.006(2) -0.0111(18)
O2 0.073(2) 0.056(2) 0.0493(17) -0.0027(15) -0.0037(16) 0.0071(17)
O27 0.052(2) 0.066(2) 0.104(3) -0.008(2) 0.006(2) -0.0111(18)
C11 0.073(2) 0.056(2) 0.0493(17) -0.0027(15) -0.0037(16) 0.0071(17)
C34 0.052(2) 0.066(2) 0.104(3) -0.008(2) 0.006(2) -0.0111(18)
C22 0.072(2) 0.074(2) 0.0527(18) -0.0036(17) -0.0043(17) 0.0050(19)
O24 0.052(2) 0.066(2) 0.104(3) -0.008(2) 0.006(2) -0.0111(18)
Cl1 0.079(4) 0.100(5) 0.065(4) 0.005(4) -0.005(4) -0.011(4)
C7 0.073(2) 0.056(2) 0.0493(17) -0.0027(15) -0.0037(16) 0.0071(17)
O18 0.072(2) 0.074(2) 0.0527(18) -0.0036(17) -0.0043(17) 0.0050(19)
C33 0.052(2) 0.066(2) 0.104(3) -0.008(2) 0.006(2) -0.0111(18)
C10 0.073(2) 0.056(2) 0.0493(17) -0.0027(15) -0.0037(16) 0.0071(17)
C32 0.052(2) 0.066(2) 0.104(3) -0.008(2) 0.006(2) -0.0111(18)
C13 0.072(2) 0.074(2) 0.0527(18) -0.0036(17) -0.0043(17) 0.0050(19)
C17 0.072(2) 0.074(2) 0.0527(18) -0.0036(17) -0.0043(17) 0.0050(19)
C21 0.072(2) 0.074(2) 0.0527(18) -0.0036(17) -0.0043(17) 0.0050(19)
C8 0.073(2) 0.056(2) 0.0493(17) -0.0027(15) -0.0037(16) 0.0071(17)
C14 0.072(2) 0.074(2) 0.0527(18) -0.0036(17) -0.0043(17) 0.0050(19)
O12 0.072(2) 0.074(2) 0.0527(18) -0.0036(17) -0.0043(17) 0.0050(19)
C2 0.073(2) 0.056(2) 0.0493(17) -0.0027(15) -0.0037(16) 0.0071(17)
C1 0.073(2) 0.056(2) 0.0493(17) -0.0027(15) -0.0037(16) 0.0071(17)
C26 0.052(2) 0.066(2) 0.104(3) -0.008(2) 0.006(2) -0.0111(18)
O17 0.072(2) 0.074(2) 0.0527(18) -0.0036(17) -0.0043(17) 0.0050(19)
O11 0.072(2) 0.074(2) 0.0527(18) -0.0036(17) -0.0043(17) 0.0050(19)
C6 0.073(2) 0.056(2) 0.0493(17) -0.0027(15) -0.0037(16) 0.0071(17)
C18 0.072(2) 0.074(2) 0.0527(18) -0.0036(17) -0.0043(17) 0.0050(19)
C31 0.052(2) 0.066(2) 0.104(3) -0.008(2) 0.006(2) -0.0111(18)
C24 0.072(2) 0.074(2) 0.0527(18) -0.0036(17) -0.0043(17) 0.0050(19)
C35 0.052(2) 0.066(2) 0.104(3) -0.008(2) 0.006(2) -0.0111(18)
O25 0.052(2) 0.066(2) 0.104(3) -0.008(2) 0.006(2) -0.0111(18)
C3 0.073(2) 0.056(2) 0.0493(17) -0.0027(15) -0.0037(16) 0.0071(17)
C12 0.073(2) 0.056(2) 0.0493(17) -0.0027(15) -0.0037(16) 0.0071(17)
C23 0.072(2) 0.074(2) 0.0527(18) -0.0036(17) -0.0043(17) 0.0050(19)
C19 0.072(2) 0.074(2) 0.0527(18) -0.0036(17) -0.0043(17) 0.0050(19)
C15 0.072(2) 0.074(2) 0.0527(18) -0.0036(17) -0.0043(17) 0.0050(19)
C4 0.073(2) 0.056(2) 0.0493(17) -0.0027(15) -0.0037(16) 0.0071(17)
C27 0.052(2) 0.066(2) 0.104(3) -0.008(2) 0.006(2) -0.0111(18)
C9 0.073(2) 0.056(2) 0.0493(17) -0.0027(15) -0.0037(16) 0.0071(17)
C20 0.072(2) 0.074(2) 0.0527(18) -0.0036(17) -0.0043(17) 0.0050(19)
O28 0.052(2) 0.066(2) 0.104(3) -0.008(2) 0.006(2) -0.0111(18)
C25 0.052(2) 0.066(2) 0.104(3) -0.008(2) 0.006(2) -0.0111(18)
C28 0.052(2) 0.066(2) 0.104(3) -0.008(2) 0.006(2) -0.0111(18)
C5 0.073(2) 0.056(2) 0.0493(17) -0.0027(15) -0.0037(16) 0.0071(17)
C16 0.072(2) 0.074(2) 0.0527(18) -0.0036(17) -0.0043(17) 0.0050(19)
C29 0.052(2) 0.066(2) 0.104(3) -0.008(2) 0.006(2) -0.0111(18)
C36 0.052(2) 0.066(2) 0.104(3) -0.008(2) 0.006(2) -0.0111(18)
O6 0.073(2) 0.056(2) 0.0493(17) -0.0027(15) -0.0037(16) 0.0071(17)
Cl2 0.079(4) 0.100(5) 0.065(4) 0.005(4) -0.005(4) -0.011(4)
Cl3 0.079(4) 0.100(5) 0.065(4) 0.005(4) -0.005(4) -0.011(4)

loop_
_atom_type_symbol
_atom_type_description
_atom_type_scat_dispersion_real
_atom_type_scat_dispersion_imag
_atom_type_scat_source
C C 0.0033 0.0016 'International Tables Vol C Tables 4.2.6.8 and 6.1.1.4'
H H 0.0000 0.0000 'International Tables Vol C Tables 4.2.6.8 and 6.1.1.4'
Cl Cl 0.1484 0.1585 'International Tables Vol C Tables 4.2.6.8 and 6.1.1.4'
I I -0.4742 1.8119 'International Tables Vol C Tables 4.2.6.8 and 6.1.1.4'
Mo Mo -1.6832 0.6857 'International Tables Vol C Tables 4.2.6.8 and 6.1.1.4'
O O 0.0106 0.0060 'International Tables Vol C Tables 4.2.6.8 and 6.1.1.4'

loop_
_geom_angle_atom_site_label_1
_geom_angle_atom_site_label_2
_geom_angle_atom_site_label_3
_geom_angle
_geom_angle_site_symmetry_1
_geom_angle_site_symmetry_3
_geom_angle_publ_flag
I2 I3 Mo2 111.41(17) . 3_655 ?
I2 I3 Mo2 46.12(14) . . ?
I2 I3 Mo3 61.80(15) . . ?
I2 I3 Mo3 97.97(17) . 3_655 ?
I2 I3 Mo1 97.26(17) . 3_655 ?
I2 I3 Mo1 61.20(15) . . ?
I2 I3 Cl1 172.4(4) . . ?
Mo2 I3 Mo2 65.30(10) 3_655 . ?
Mo2 I3 Mo3 27.80(7) . . ?
Mo2 I3 Mo3 57.28(8) 3_655 . ?
Mo2 I3 Mo3 31.27(8) 3_655 3_655 ?
Mo2 I3 Mo1 31.13(8) 3_655 3_655 ?
Mo2 I3 Mo1 57.15(8) 3_655 . ?
Mo2 I3 Mo1 27.72(6) . . ?
Mo2 I3 Cl1 61.0(3) 3_655 . ?
Mo3 I3 Mo2 57.86(8) 3_655 . ?
Mo3 I3 Mo3 36.16(9) 3_655 . ?
Mo3 I3 Mo1 66.52(7) 3_655 . ?
Mo3 I3 Mo1 57.47(7) 3_655 3_655 ?
Mo1 I3 Mo2 57.73(8) 3_655 . ?
Mo1 I3 Mo3 66.50(7) 3_655 . ?
Mo1 I3 Mo3 50.39(6) . . ?
Mo1 I3 Mo1 36.06(9) 3_655 . ?
Cl1 I3 Mo2 126.3(3) . . ?
Cl1 I3 Mo3 75.9(3) . 3_655 ?
Cl1 I3 Mo3 112.0(3) . . ?
Cl1 I3 Mo1 75.7(3) . 3_655 ?
Cl1 I3 Mo1 111.7(3) . . ?
I4 I4 I4 89.999(1) 4_565 3_655 ?
Mo2 I4 I4 89.05(6) . 4_565 ?
Mo2 I4 I4 89.31(6) . 3_655 ?
Mo2 I4 Mo1 57.95(7) . 4_565 ?
Mo2 I4 Mo1 58.25(7) . 3_655 ?
Mo1 I4 I4 32.73(6) 4_565 4_565 ?
Mo1 I4 I4 72.99(11) . 4_565 ?
Mo1 I4 I4 80.46(6) 4_565 3_655 ?
Mo1 I4 I4 72.73(11) . 3_655 ?
Mo1 I4 I4 32.69(6) 3_655 3_655 ?
Mo1 I4 I4 80.35(6) 3_655 4_565 ?
Mo1 I4 Mo2 23.48(10) . . ?
Mo1 I4 Mo1 40.25(11) . 4_565 ?
Mo1 I4 Mo1 56.99(10) 4_565 3_655 ?
Mo1 I4 Mo1 40.04(11) . 3_655 ?
Cl3 I4 I4 132.7(7) . 4_565 ?
Cl3 I4 I4 132.1(7) . 3_655 ?
Cl3 I4 Mo2 108.8(7) . . ?
Cl3 I4 Mo1 146.8(7) . 4_565 ?
Cl3 I4 Mo1 132.3(7) . . ?
Cl3 I4 Mo1 146.4(7) . 3_655 ?
I3 I2 Mo2 111.48(17) . . ?
I3 I2 Mo2 45.94(13) . 3_655 ?
I3 I2 Mo3 97.09(17) . . ?
I3 I2 Mo3 61.02(15) . 3_655 ?
I3 I2 Mo1 61.61(15) . 3_655 ?
I3 I2 Mo1 97.71(17) . . ?
I3 I2 Cl1 172.4(4) . 4_565 ?
Mo2 I2 Mo2 65.55(10) . 3_655 ?
Mo2 I2 Mo3 57.40(8) . 3_655 ?
Mo2 I2 Mo3 31.24(8) . . ?
Mo2 I2 Mo3 57.74(8) 3_655 . ?
Mo2 I2 Mo3 27.73(6) 3_655 3_655 ?
Mo2 I2 Mo1 57.75(8) 3_655 . ?
Mo2 I2 Mo1 27.75(7) 3_655 3_655 ?
Mo2 I2 Mo1 57.50(8) . 3_655 ?
Mo2 I2 Mo1 31.36(8) . . ?
Mo2 I2 Cl1 61.0(3) . 4_565 ?
Mo3 I2 Mo3 36.07(9) . 3_655 ?
Mo3 I2 Mo1 66.48(7) . 3_655 ?
Mo1 I2 Mo3 57.42(7) . . ?
Mo1 I2 Mo3 50.36(6) 3_655 3_655 ?
Mo1 I2 Mo3 66.45(7) . 3_655 ?
Mo1 I2 Mo1 36.10(9) . 3_655 ?
Cl1 I2 Mo2 126.5(3) 4_565 3_655 ?
Cl1 I2 Mo3 112.0(3) 4_565 3_655 ?
Cl1 I2 Mo3 76.0(3) 4_565 . ?
Cl1 I2 Mo1 112.1(3) 4_565 3_655 ?
Cl1 I2 Mo1 76.1(3) 4_565 . ?
I1 I1 I1 89.999(1) 4_565 3_655 ?
Mo2 I1 I1 89.49(6) . 3_655 ?
Mo2 I1 I1 88.90(5) . 4_565 ?
Mo2 I1 Mo3 57.92(7) . 4_565 ?
Mo3 I1 I1 73.09(11) . 3_655 ?
Mo3 I1 I1 72.86(11) . 4_565 ?
Mo3 I1 I1 80.53(6) 3_655 4_565 ?
Mo3 I1 I1 80.43(6) 4_565 3_655 ?
Mo3 I1 I1 32.70(6) 3_655 3_655 ?
Mo3 I1 I1 32.66(6) 4_565 4_565 ?
Mo3 I1 Mo2 58.32(7) 3_655 . ?
Mo3 I1 Mo2 23.32(10) . . ?
Mo3 I1 Mo3 57.14(10) 3_655 4_565 ?
Mo3 I1 Mo3 40.20(11) . 4_565 ?
Mo3 I1 Mo3 40.39(11) . 3_655 ?
Cl2 I1 I1 131.4(8) . 4_565 ?
Cl2 I1 I1 134.7(8) . 3_655 ?
Cl2 I1 Mo2 106.1(8) . . ?
Cl2 I1 Mo3 146.5(8) . 3_655 ?
Cl2 I1 Mo3 143.8(8) . 4_565 ?
Cl2 I1 Mo3 129.5(8) . . ?
I3 Mo2 I4 89.74(11) 4_565 . ?
I3 Mo2 I2 132.90(12) 4_565 . ?
I3 Mo2 Mo2 159.15(11) 4_565 3_655 ?
I3 Mo2 Mo2 69.14(11) 4_565 4_565 ?
I3 Mo2 Mo3 137.75(13) 4_565 3_655 ?
I3 Mo2 Mo3 80.79(10) 4_565 4_565 ?
I3 Mo2 Mo1 80.88(10) 4_565 4_565 ?
I3 Mo2 Mo1 137.82(13) 4_565 3_655 ?
I3 Mo2 Cl1 66.9(4) 4_565 4_565 ?
I2 Mo2 I4 89.05(10) . . ?
I2 Mo2 Mo2 157.95(11) . 4_565 ?
I2 Mo2 Mo2 67.95(11) . 3_655 ?
I2 Mo2 Mo3 137.28(12) . 4_565 ?
I2 Mo2 Mo3 80.16(10) . 3_655 ?
I2 Mo2 Mo1 79.91(10) . 3_655 ?
I2 Mo2 Mo1 136.83(12) . 4_565 ?
I2 Mo2 Cl1 66.0(4) . 4_565 ?
Mo2 Mo2 I4 90.96(6) 4_565 . ?
Mo2 Mo2 I4 90.69(6) 3_655 . ?
Mo2 Mo2 Mo2 90.001(1) 4_565 3_655 ?
Mo3 Mo2 I3 99.82(15) . 4_565 ?
Mo3 Mo2 I4 157.34(15) . . ?
Mo3 Mo2 I4 120.72(10) 3_655 . ?
Mo3 Mo2 I4 121.10(10) 4_565 . ?
Mo3 Mo2 I2 99.00(15) . . ?
Mo3 Mo2 Mo2 31.58(6) 4_565 4_565 ?
Mo3 Mo2 Mo2 73.69(11) . 4_565 ?
Mo3 Mo2 Mo2 80.91(6) 3_655 4_565 ?
Mo3 Mo2 Mo2 31.50(6) 3_655 3_655 ?
Mo3 Mo2 Mo2 73.13(11) . 3_655 ?
Mo3 Mo2 Mo2 81.16(6) 4_565 3_655 ?
Mo3 Mo2 Mo3 42.12(12) . 4_565 ?
Mo3 Mo2 Mo3 41.64(12) . 3_655 ?
Mo3 Mo2 Mo3 59.01(10) 4_565 3_655 ?
Mo3 Mo2 Mo1 88.94(9) 4_565 3_655 ?
Mo3 Mo2 Mo1 99.93(13) . 4_565 ?
Mo3 Mo2 Mo1 99.30(13) . 3_655 ?
Mo3 Mo2 Cl1 114.0(3) . 4_565 ?
Mo1 Mo2 I3 100.04(16) . 4_565 ?
Mo1 Mo2 I4 61.11(8) 4_565 . ?
Mo1 Mo2 I4 25.22(11) . . ?
Mo1 Mo2 I4 61.10(8) 3_655 . ?
Mo1 Mo2 I2 98.46(15) . . ?
Mo1 Mo2 Mo2 80.82(6) 3_655 4_565 ?
Mo1 Mo2 Mo2 73.56(11) . 4_565 ?
Mo1 Mo2 Mo2 81.10(6) 4_565 3_655 ?
Mo1 Mo2 Mo2 31.43(6) 3_655 3_655 ?
Mo1 Mo2 Mo2 31.52(6) 4_565 4_565 ?
Mo1 Mo2 Mo2 72.93(11) . 3_655 ?
Mo1 Mo2 Mo3 132.12(18) . . ?
Mo1 Mo2 Mo3 99.19(13) . 3_655 ?
Mo1 Mo2 Mo3 88.97(8) 4_565 3_655 ?
Mo1 Mo2 Mo3 99.84(13) . 4_565 ?
Mo1 Mo2 Mo3 59.63(8) 3_655 3_655 ?
Mo1 Mo2 Mo3 59.99(7) 4_565 4_565 ?
Mo1 Mo2 Mo1 41.51(12) . 3_655 ?
Mo1 Mo2 Mo1 58.95(10) 4_565 3_655 ?
Mo1 Mo2 Mo1 42.05(12) . 4_565 ?
Mo1 Mo2 Cl1 113.9(3) . 4_565 ?
Cl1 Mo2 I4 88.7(3) 4_565 . ?
Cl1 Mo2 Mo2 136.1(4) 4_565 4_565 ?
Cl1 Mo2 Mo2 133.9(4) 4_565 3_655 ?
Cl1 Mo2 Mo3 136.2(4) 4_565 4_565 ?
Cl1 Mo2 Mo3 135.0(3) 4_565 3_655 ?
Cl1 Mo2 Mo1 134.9(4) 4_565 3_655 ?
Cl1 Mo2 Mo1 136.0(3) 4_565 4_565 ?
I1 Mo3 I3 103.03(14) . 4_565 ?
I1 Mo3 I3 177.03(12) 3_655 4_565 ?
I1 Mo3 I3 89.60(9) 4_565 4_565 ?
I1 Mo3 I1 74.25(12) . 3_655 ?
I1 Mo3 I1 90.81(10) 4_565 3_655 ?
I1 Mo3 I1 74.44(11) . 4_565 ?
I1 Mo3 Mo2 130.93(15) . 3_655 ?
I1 Mo3 Mo2 131.43(15) . 4_565 ?
I1 Mo3 Mo3 114.46(11) . 2_665 ?
I1 Mo3 Mo3 107.19(13) . 4_565 ?
I1 Mo3 Mo3 106.86(14) . 3_655 ?
I1 Mo3 Mo1 155.62(17) . . ?
I1 Mo3 Cl2 18.9(4) . . ?
Mo2 Mo3 I3 121.15(10) 3_655 4_565 ?
Mo2 Mo3 I3 61.13(8) 4_565 4_565 ?
Mo2 Mo3 I3 48.91(12) . 4_565 ?
Mo2 Mo3 I1 121.54(11) 4_565 3_655 ?
Mo2 Mo3 I1 122.29(11) 3_655 4_565 ?
Mo2 Mo3 I1 132.09(15) . 3_655 ?
Mo2 Mo3 I1 60.93(8) 3_655 3_655 ?
Mo2 Mo3 I1 60.85(8) 4_565 4_565 ?
Mo2 Mo3 I1 131.7(2) . . ?
Mo2 Mo3 I1 131.01(15) . 4_565 ?
Mo2 Mo3 Mo2 75.29(12) . 3_655 ?
Mo2 Mo3 Mo2 74.81(12) . 4_565 ?
Mo2 Mo3 Mo2 90.94(10) 3_655 4_565 ?
Mo2 Mo3 Mo3 106.18(14) . 4_565 ?
Mo2 Mo3 Mo3 113.81(12) . 2_665 ?
Mo2 Mo3 Mo3 106.99(13) . 3_655 ?
Mo2 Mo3 Mo1 23.90(10) . . ?
Mo2 Mo3 Cl2 112.8(4) . . ?
Mo3 Mo3 I3 121.36(12) 2_665 4_565 ?
Mo3 Mo3 I3 82.49(13) 4_565 4_565 ?
Mo3 Mo3 I3 150.07(7) 3_655 4_565 ?
Mo3 Mo3 I1 32.75(8) 4_565 4_565 ?
Mo3 Mo3 I1 99.42(8) 4_565 3_655 ?
Mo3 Mo3 I1 61.54(9) 2_665 4_565 ?
Mo3 Mo3 I1 99.62(8) 3_655 4_565 ?
Mo3 Mo3 I1 61.32(9) 2_665 3_655 ?
Mo3 Mo3 I1 32.61(7) 3_655 3_655 ?
Mo3 Mo3 Mo2 98.72(8) 3_655 4_565 ?
Mo3 Mo3 Mo2 60.76(9) 2_665 3_655 ?
Mo3 Mo3 Mo2 31.37(8) 4_565 4_565 ?
Mo3 Mo3 Mo2 31.70(8) 3_655 3_655 ?
Mo3 Mo3 Mo2 60.23(9) 2_665 4_565 ?
Mo3 Mo3 Mo2 99.20(8) 4_565 3_655 ?
Mo3 Mo3 Mo3 45.000(2) 4_565 2_665 ?
Mo3 Mo3 Mo3 90.000(1) 4_565 3_655 ?
Mo3 Mo3 Mo3 45.0 3_655 2_665 ?
Mo3 Mo3 Mo1 89.92(7) 3_655 . ?
Mo3 Mo3 Mo1 89.92(8) 2_665 . ?
Mo3 Mo3 Mo1 89.96(7) 4_565 . ?
Mo3 Mo3 Cl2 118.6(4) 4_565 . ?
Mo3 Mo3 Cl2 119.4(4) 3_655 . ?
Mo1 Mo3 I3 61.29(9) . 4_565 ?
Mo1 Mo3 I1 120.83(10) . 3_655 ?
Mo1 Mo3 I1 120.94(11) . 4_565 ?
Mo1 Mo3 Mo2 59.89(8) . 3_655 ?
Mo1 Mo3 Mo2 60.11(8) . 4_565 ?
Cl2 Mo3 I3 89.2(3) . 4_565 ?
Cl2 Mo3 I1 87.8(3) . 3_655 ?
Cl2 Mo3 I1 87.0(4) . 4_565 ?
Cl2 Mo3 Mo2 134.2(3) . 4_565 ?
Cl2 Mo3 Mo2 134.9(3) . 3_655 ?
Cl2 Mo3 Mo3 133.3(4) . 2_665 ?
Cl2 Mo3 Mo1 136.7(4) . . ?
I4 Mo1 I4 74.54(12) . 3_655 ?
I4 Mo1 I4 74.32(12) . 4_565 ?
I4 Mo1 I4 90.93(10) 3_655 4_565 ?
I4 Mo1 I2 89.38(9) 3_655 . ?
I4 Mo1 I2 176.68(11) 4_565 . ?
I4 Mo1 I2 102.58(14) . . ?
I4 Mo1 Mo2 131.32(15) . 3_655 ?
I4 Mo1 Mo2 130.91(15) . 4_565 ?
I4 Mo1 Mo3 155.28(17) . . ?
I4 Mo1 Mo1 114.64(12) . 2_665 ?
I4 Mo1 Mo1 107.34(13) . 3_655 ?
I4 Mo1 Mo1 106.95(13) . 4_565 ?
I4 Mo1 Cl3 18.9(4) . . ?
Mo2 Mo1 I4 122.19(11) 3_655 4_565 ?
Mo2 Mo1 I4 121.86(11) 4_565 3_655 ?
Mo2 Mo1 I4 132.17(15) . 3_655 ?
Mo2 Mo1 I4 60.66(8) 4_565 4_565 ?
Mo2 Mo1 I4 131.3(2) . . ?
Mo2 Mo1 I4 131.02(15) . 4_565 ?
Mo2 Mo1 I4 60.93(8) 3_655 3_655 ?
Mo2 Mo1 I2 121.79(10) 4_565 . ?
Mo2 Mo1 I2 60.73(8) 3_655 . ?
Mo2 Mo1 I2 50.19(11) . . ?
Mo2 Mo1 Mo2 91.16(10) 3_655 4_565 ?
Mo2 Mo1 Mo2 75.55(13) . 3_655 ?
Mo2 Mo1 Mo2 75.01(12) . 4_565 ?
Mo2 Mo1 Mo3 23.98(10) . . ?
Mo2 Mo1 Mo3 60.12(8) 3_655 . ?
Mo2 Mo1 Mo1 106.29(14) . 4_565 ?
Mo2 Mo1 Mo1 114.05(12) . 2_665 ?
Mo2 Mo1 Mo1 107.21(14) . 3_655 ?
Mo2 Mo1 Cl3 112.4(4) . . ?
Mo3 Mo1 I4 120.92(11) . 4_565 ?
Mo3 Mo1 I4 121.05(11) . 3_655 ?
Mo3 Mo1 I2 61.54(8) . . ?
Mo3 Mo1 Mo2 60.26(8) . 4_565 ?
Mo1 Mo1 I4 32.63(7) 4_565 4_565 ?
Mo1 Mo1 I4 61.64(9) 2_665 3_655 ?
Mo1 Mo1 I4 32.80(7) 3_655 3_655 ?
Mo1 Mo1 I4 61.38(9) 2_665 4_565 ?
Mo1 Mo1 I4 99.48(8) 3_655 4_565 ?
Mo1 Mo1 I4 99.72(8) 4_565 3_655 ?
Mo1 Mo1 I2 82.53(13) 3_655 . ?
Mo1 Mo1 I2 150.43(7) 4_565 . ?
Mo1 Mo1 I2 121.54(12) 2_665 . ?
Mo1 Mo1 Mo2 31.28(8) 4_565 4_565 ?
Mo1 Mo1 Mo2 60.23(9) 2_665 4_565 ?
Mo1 Mo1 Mo2 98.77(8) 3_655 4_565 ?
Mo1 Mo1 Mo2 60.82(9) 2_665 3_655 ?
Mo1 Mo1 Mo2 31.66(8) 3_655 3_655 ?
Mo1 Mo1 Mo2 99.31(8) 4_565 3_655 ?
Mo1 Mo1 Mo3 90.04(7) 4_565 . ?
Mo1 Mo1 Mo3 90.08(8) 2_665 . ?
Mo1 Mo1 Mo3 90.08(7) 3_655 . ?
Mo1 Mo1 Mo1 45.001(1) 4_565 2_665 ?
Mo1 Mo1 Mo1 90.002(1) 4_565 3_655 ?
Mo1 Mo1 Mo1 45.0 3_655 2_665 ?
Mo1 Mo1 Cl3 119.0(4) 4_565 . ?
Mo1 Mo1 Cl3 119.2(3) 3_655 . ?
Cl3 Mo1 I4 87.5(3) . 4_565 ?
Cl3 Mo1 I4 87.4(3) . 3_655 ?
Cl3 Mo1 I2 89.2(4) . . ?
Cl3 Mo1 Mo2 134.4(3) . 3_655 ?
Cl3 Mo1 Mo2 134.5(3) . 4_565 ?
Cl3 Mo1 Mo3 136.4(4) . . ?
Cl3 Mo1 Mo1 133.5(4) . 2_665 ?
C10 O7 C7 118.8(17) . . ?
C30 O22 C34 120(2) . . ?
C21 O15 C18 119.7(17) . . ?
C11 O8 C10 112.7(15) . . ?
C30 O23 C28 114.0(18) . . ?
C18 O14 C14 116.7(16) . . ?
C4 O3 C3 116.1(17) . . ?
C24 O10 C15 116.7(17) 3_655 . ?
C4 O30 C8 111.6(16) . . ?
C25 O29 C33 121.7(19) . 3_655 ?
O22 C30 O23 112.3(19) . . ?
O22 C30 C31 107.9(19) . . ?
O23 C30 C31 105(2) . . ?
C29 O27 C25 115(2) . . ?
O8 C11 C3 107.0(16) . 4_565 ?
O8 C11 C12 109.7(17) . . ?
C12 C11 C3 111.5(17) . 4_565 ?
O22 C34 C33 115(2) . . ?
O22 C34 C35 111(2) . . ?
C35 C34 C33 120(2) . . ?
C21 C22 O16 105.5(19) . . ?
C21 C22 C23 108.0(19) . . ?
C23 C22 O16 102.5(18) . . ?
I2 Cl1 I3 105.1(5) 3_655 . ?
Mo2 Cl1 I3 52.1(3) 3_655 . ?
Mo2 Cl1 I2 53.0(3) 3_655 3_655 ?
O7 C7 C8 113.4(18) . . ?
O7 C7 C6 110.0(18) . . ?
C6 C7 C8 109.0(18) . . ?
C24 O18 C20 106.2(16) . . ?
O29 C33 C34 120(2) 4_565 . ?
O29 C33 C32 108(2) 4_565 . ?
C34 C33 C32 118(2) . . ?
O7 C10 O8 110.9(16) . . ?
O7 C10 C1 107.5(17) . 4_565 ?
O8 C10 C1 109.7(18) . 4_565 ?
O21 C32 C33 116.4(19) . . ?
O21 C32 C31 110.2(19) . . ?
C31 C32 C33 106(2) . . ?
O11 C13 C14 114(2) . . ?
O13 C17 C18 113.8(19) . . ?
O13 C17 C16 110.5(17) . . ?
C16 C17 C18 108.6(19) . . ?
O15 C21 C20 109.3(19) . . ?
C22 C21 O15 108.8(18) . . ?
C22 C21 C20 109(2) . . ?
O30 C8 C7 113.6(18) . . ?
O30 C8 C9 110.4(17) . . ?
C7 C8 C9 121.2(18) . . ?
C13 C14 O14 105.8(17) . . ?
C13 C14 C15 118(2) . . ?
C15 C14 O14 104.2(18) . . ?
O2 C2 C1 111.2(17) . . ?
O2 C2 C3 108.8(17) . . ?
C3 C2 C1 106.5(16) . . ?
O1 C1 C2 109.7(16) . . ?
C10 C1 O1 109.5(17) 3_655 . ?
C10 C1 C2 115.6(18) 3_655 . ?
O26 C26 C25 113.4(17) . . ?
C27 C26 O26 111(2) . . ?
C27 C26 C25 116(2) . . ?
O5 C6 C5 101.7(15) . . ?
C7 C6 O5 110.9(16) . . ?
C7 C6 C5 115.1(18) . . ?
O15 C18 C17 105.4(16) . . ?
O14 C18 O15 109.3(19) . . ?
O14 C18 C17 116(2) . . ?
O24 C31 C30 103.7(18) . . ?
O24 C31 C32 113(2) . . ?
C32 C31 C30 113(2) . . ?
O10 C24 O18 115.5(19) 4_565 . ?
O10 C24 C23 113.4(17) 4_565 . ?
O18 C24 C23 113.1(19) . . ?
C34 C35 O20 109.5(19) . . ?
O3 C3 C11 107.5(16) . 3_655 ?
O3 C3 C2 101.6(16) . . ?
C2 C3 C11 104.6(17) . 3_655 ?
O9 C12 C11 105.5(15) . . ?
O19 C23 C22 113.9(18) . . ?
O19 C23 C24 110.1(19) . . ?
C24 C23 C22 101.4(19) . . ?
O17 C19 C20 104.4(18) . . ?
O10 C15 C14 105.2(19) . . ?
O10 C15 C16 102.4(17) . . ?
C14 C15 C16 109.8(19) . . ?
O3 C4 C5 107.8(17) . . ?
O30 C4 O3 112.0(17) . . ?
O30 C4 C5 119.3(18) . . ?
C26 C27 O25 111(2) . . ?
C26 C27 C28 111(2) . . ?
O25 C27 C28 114.2(17) . . ?
O6 C9 C8 104.3(16) . . ?
O18 C20 C21 108.2(18) . . ?
O18 C20 C19 110.5(17) . . ?
C21 C20 C19 116.8(19) . . ?
O29 C25 O27 110(2) . . ?
O29 C25 C26 108(2) . . ?
O27 C25 C26 108.0(17) . . ?
O23 C28 C27 104(2) . . ?
O23 C28 C29 114(2) . . ?
C29 C28 C27 109.9(18) . . ?
O4 C5 C6 113.7(18) . . ?
O4 C5 C4 120.7(19) . . ?
C4 C5 C6 103.4(18) . . ?
C17 C16 C15 108.0(18) . . ?
O12 C16 C17 107.6(19) . . ?
O12 C16 C15 105.6(18) . . ?
O27 C29 C28 104.8(19) . . ?
C36 C29 O27 109(2) . . ?
C36 C29 C28 114(2) . . ?
O28 C36 C29 118(2) . . ?
I1 Cl2 Mo3 31.6(5) . . ?
I4 Cl3 Mo1 28.9(4) . . ?

loop_
_geom_bond_atom_site_label_1
_geom_bond_atom_site_label_2
_geom_bond_distance
_geom_bond_site_symmetry_2
_geom_bond_publ_flag
I3 I2 1.147(3) . ?
I3 Mo2 2.801(3) . ?
I3 Mo2 2.140(3) 3_655 ?
I3 Mo3 2.798(3) 3_655 ?
I3 Mo3 3.161(3) . ?
I3 Mo1 3.159(3) . ?
I3 Mo1 2.799(3) 3_655 ?
I3 Cl1 2.496(14) . ?
I4 I4 2.802(3) 4_565 ?
I4 I4 2.802(3) 3_655 ?
I4 Mo2 2.771(3) . ?
I4 Mo1 2.776(3) 4_565 ?
I4 Mo1 2.783(3) 3_655 ?
I4 Mo1 1.572(3) . ?
I4 Cl3 1.054(15) . ?
I2 Mo2 2.170(3) . ?
I2 Mo2 2.772(3) 3_655 ?
I2 Mo3 3.167(3) 3_655 ?
I2 Mo3 2.807(3) . ?
I2 Mo1 2.794(3) . ?
I2 Mo1 3.156(3) 3_655 ?
I2 Cl1 2.480(14) 4_565 ?
I1 I1 2.801(3) 3_655 ?
I1 I1 2.801(3) 4_565 ?
I1 Mo2 2.779(3) . ?
I1 Mo3 2.784(3) 4_565 ?
I1 Mo3 2.779(3) 3_655 ?
I1 Mo3 1.571(3) . ?
I1 Cl2 0.970(17) . ?
Mo2 Mo2 2.723(3) 3_655 ?
Mo2 Mo2 2.723(3) 4_565 ?
Mo2 Mo3 2.708(3) 3_655 ?
Mo2 Mo3 1.474(3) . ?
Mo2 Mo3 2.694(3) 4_565 ?
Mo2 Mo1 2.703(3) 3_655 ?
Mo2 Mo1 1.470(3) . ?
Mo2 Mo1 2.688(3) 4_565 ?
Mo2 Cl1 2.374(13) 4_565 ?
Mo3 Mo3 1.881(3) 3_655 ?
Mo3 Mo3 1.881(3) 4_565 ?
Mo3 Mo3 2.660(5) 2_665 ?
Mo3 Mo1 2.691(3) . ?
Mo3 Cl2 2.312(16) . ?
Mo1 Mo1 1.876(3) 3_655 ?
Mo1 Mo1 2.652(5) 2_665 ?
Mo1 Mo1 1.875(3) 4_565 ?
Mo1 Cl3 2.410(13) . ?
O7 C7 1.40(3) . ?
O7 C10 1.38(2) . ?
O22 C30 1.37(3) . ?
O22 C34 1.36(3) . ?
O16 C22 1.57(3) . ?
O15 C21 1.48(3) . ?
O15 C18 1.48(3) . ?
O8 C11 1.39(3) . ?
O8 C10 1.45(2) . ?
O21 C32 1.36(3) . ?
O5 C6 1.57(2) . ?
O23 C30 1.39(3) . ?
O23 C28 1.48(3) . ?
O14 C14 1.60(3) . ?
O14 C18 1.29(3) . ?
O4 C5 1.27(2) . ?
O3 C3 1.50(2) . ?
O3 C4 1.40(2) . ?
O10 C24 1.41(3) 3_655 ?
O10 C15 1.40(3) . ?
O30 C8 1.42(3) . ?
O30 C4 1.41(2) . ?
O19 C23 1.42(3) . ?
O13 C17 1.39(3) . ?
O29 C33 1.40(3) 3_655 ?
O29 C25 1.35(3) . ?
O20 C35 1.49(3) . ?
O1 C1 1.46(2) . ?
O9 C12 1.50(2) . ?
O26 C26 1.49(3) . ?
C30 C31 1.61(4) . ?
O2 C2 1.47(2) . ?
O27 C25 1.46(3) . ?
O27 C29 1.43(3) . ?
C11 C3 1.59(3) 4_565 ?
C11 C12 1.53(3) . ?
C34 C33 1.44(4) . ?
C34 C35 1.39(3) . ?
C22 C21 1.40(3) . ?
C22 C23 1.52(3) . ?
O24 C31 1.45(3) . ?
C7 C8 1.48(3) . ?
C7 C6 1.41(3) . ?
O18 C24 1.43(3) . ?
O18 C20 1.47(3) . ?
C33 C32 1.54(4) . ?
C10 C1 1.46(3) 4_565 ?
C32 C31 1.51(3) . ?
C13 C14 1.47(3) . ?
C13 O11 1.34(3) . ?
C17 C18 1.57(3) . ?
C17 C16 1.52(3) . ?
C21 C20 1.53(3) . ?
C8 C9 1.52(3) . ?
C14 C15 1.50(3) . ?
O12 C16 1.48(3) . ?
C2 C1 1.54(3) . ?
C2 C3 1.54(3) . ?
C26 C27 1.47(3) . ?
C26 C25 1.54(3) . ?
O17 C19 1.49(3) . ?
C6 C5 1.62(3) . ?
C24 C23 1.52(3) . ?
O25 C27 1.49(3) . ?
C19 C20 1.56(3) . ?
C15 C16 1.58(3) . ?
C4 C5 1.41(3) . ?
C27 C28 1.56(4) . ?
C9 O6 1.48(2) . ?
O28 C36 1.32(3) . ?
C28 C29 1.57(3) . ?
C29 C36 1.34(3) . ?

loop_
_twin_individual_id
_twin_individual_mass_fraction_refined
1 0.74(5)
2 0.26(5)

loop_
_smtbx_masks_void_nr
_smtbx_masks_void_average_x
_smtbx_masks_void_average_y
_smtbx_masks_void_average_z
_smtbx_masks_void_volume
_smtbx_masks_void_count_electrons
_smtbx_masks_void_content
1 -0.278 -0.227 -0.213 12932.0 6670.7 ?
2 0.000 0.000 0.500 330.6 133.9 ?
3 0.500 0.500 0.000 330.6 133.9 ?
